data_9007641
loop_
_publ_author_name
'Hill, R. J.'

_publ_section_title
;
 The structure of mooreite
 Note: Isotropic and anisotropic displacement factors taken from ICSD
;
_journal_name_full 'Acta Crystallographica, Section B'
_journal_page_first 1304
_journal_page_last 1311
_journal_paper_doi 10.1107/S0567740880005985
_journal_volume 36
_journal_year 1980
_chemical_compound_source 'Sterling Hill, New Jersey, USA'
_chemical_formula_sum 'H42 Mg9 Mn1.882 O42 S2 Zn4'
_chemical_name_mineral Mooreite
_space_group_IT_number 14
_symmetry_space_group_name_Hall '-P 2yab'
_symmetry_space_group_name_H-M 'P 1 21/a 1'
_cell_angle_alpha 90
_cell_angle_beta 92.69
_cell_angle_gamma 90
_cell_formula_units_Z 2
_cell_length_a 11.147
_cell_length_b 20.350
_cell_length_c 8.202
_cell_volume 1858.503
_database_code_amcsd 0009711
_exptl_crystal_density_diffrn 2.434
_cod_original_formula_sum 'Mg9 Zn4 Mn1.882 S2 O42 H42'
_cod_database_code 9007641

loop_
_space_group_symop_operation_xyz
x,y,z
1/2+x,1/2-y,z
1/2-x,1/2+y,-z
-x,-y,-z

loop_
_atom_site_aniso_label
_atom_site_aniso_U_11
_atom_site_aniso_U_22
_atom_site_aniso_U_33
_atom_site_aniso_U_12
_atom_site_aniso_U_13
_atom_site_aniso_U_23
Mg1 0.00690 0.01730 0.00820 -0.00040 0.00190 0.00180
Mg2 0.00800 0.01810 0.00790 -0.00110 0.00200 -0.00070
Mg3 0.00480 0.01380 0.00930 0.00060 0.00200 -0.00120
Mg4 0.00770 0.01650 0.00790 0.00080 0.00090 -0.00090
Mg5 0.00920 0.01550 0.00470 -0.00010 0.00010 0.00100
Zn1 0.00860 0.01150 0.01050 0.00030 0.00130 -0.00010
Zn2 0.01040 0.01240 0.01030 -0.00100 0.00200 -0.00120
Mn 0.01190 0.01330 0.01690 -0.00050 0.00250 -0.00010
S 0.02160 0.02730 0.01680 0.00210 0.00460 0.00070
O1 0.08900 0.04900 0.21700 -0.03600 -0.08500 0.03100
O2 0.03400 0.10500 0.08200 0.04100 0.03700 0.04500
O3 0.04900 0.08000 0.06100 0.01200 0.00600 0.05200
O4 0.16900 0.15900 0.01300 0.12400 0.00200 -0.01100
O-h5 0.01600 0.01300 0.01500 0.00000 0.00500 -0.00100
O-h6 0.01800 0.01900 0.01900 -0.00500 0.00400 -0.00300
O-h7 0.01300 0.01100 0.01000 0.00000 0.00400 -0.00100
O-h8 0.01400 0.01000 0.01100 0.00300 0.00300 0.00100
O-h9 0.00900 0.01400 0.00800 0.00100 -0.00200 0.00000
O-h10 0.00900 0.01700 0.00900 -0.00100 0.00200 -0.00200
O-h11 0.01200 0.01100 0.00800 -0.00100 0.00200 0.00000
O-h12 0.00900 0.01200 0.01400 -0.00100 0.00300 0.00000
O-h13 0.00800 0.01500 0.01700 0.00100 0.00600 -0.00300
O-h14 0.00800 0.01500 0.01000 0.00100 0.00200 0.00200
O-h15 0.01100 0.01500 0.01100 -0.00100 0.00100 0.00100
O-h16 0.01300 0.01300 0.01100 0.00100 0.00100 -0.00100
O-h17 0.01200 0.00800 0.00400 0.00100 0.00200 -0.00100
Ow18 0.02100 0.02500 0.02600 0.01000 0.00600 -0.00600
Ow19 0.02300 0.02600 0.02400 -0.00400 0.00200 0.00900
Ow20 0.02100 0.02200 0.02400 0.00000 -0.00100 -0.00300
Ow21 0.03000 0.04600 0.02600 -0.00400 0.00600 0.00400

loop_
_atom_site_label
_atom_site_fract_x
_atom_site_fract_y
_atom_site_fract_z
_atom_site_occupancy
_atom_site_U_iso_or_equiv
_atom_site_type_symbol
_atom_site_attached_hydrogens
Mg1 0.04530 -0.00217 0.18168 1.00000 ? Mg 0
Mg2 0.31801 -0.00420 0.27219 1.00000 ? Mg 0
Mg3 0.13643 -0.00408 0.54463 1.00000 ? Mg 0
Mg4 0.40908 0.00041 0.63507 1.00000 ? Mg 0
Mg5 0.50000 0.00000 0.00000 1.00000 ? Mg 0
Zn1 0.23039 0.08363 0.90475 1.00000 ? Zn 0
Zn2 0.27372 0.40940 0.09073 1.00000 ? Zn 0
Mn 0.36743 0.24605 0.98358 0.94100 ? Mn 0
S 0.12580 0.22529 0.46938 1.00000 ? S 0
O1 0.03420 0.18080 0.40900 1.00000 ? O 0
O2 0.24000 0.19260 0.46120 1.00000 ? O 0
O3 0.11660 0.28360 0.36810 1.00000 ? O 0
O4 0.10740 0.23960 0.63250 1.00000 ? O 0
O-h5 0.24520 0.31460 0.07680 1.00000 ? O 0
O-h6 0.22860 0.18080 0.90990 1.00000 ? O 0
O-h7 0.16760 0.04630 0.32980 1.00000 ? O 0
O-h8 0.43790 0.05040 0.42130 1.00000 ? O 0
O-h9 -0.01090 0.05100 0.60690 1.00000 ? O 0
O-h10 0.07180 0.05420 -0.02930 1.00000 ? O 0
O-h11 0.25800 0.05670 0.68030 1.00000 ? O 0
O-h12 0.35270 0.05590 0.06700 1.00000 ? O 0
O-h13 0.11700 0.44230 0.15520 1.00000 ? O 0
O-h14 0.21090 0.44620 0.51300 1.00000 ? O 0
O-h15 0.30670 0.43800 0.86910 1.00000 ? O 0
O-h16 0.40080 0.43930 0.24690 1.00000 ? O 0
O-h17 0.02770 0.45030 0.79070 1.00000 ? O 0
Ow18 0.01740 0.18770 0.06060 1.00000 ? O 0
Ow19 0.39870 0.19030 0.21530 1.00000 ? O 0
Ow20 0.02870 0.31100 0.88840 1.00000 ? O 0
Ow21 0.36020 0.29560 0.74050 1.00000 ? O 0
H5 0.23100 0.30700 0.15300 1.00000 0.05000 H 0
H6 0.21400 0.18700 0.85700 1.00000 0.05000 H 0
H7 0.17100 0.08200 0.34100 1.00000 0.05000 H 0
H8 0.45000 0.08500 0.42600 1.00000 0.05000 H 0
H9 0.00000 0.08400 0.59900 1.00000 0.05000 H 0
H10 0.05700 0.07800 -0.00400 1.00000 0.05000 H 0
H11 0.25900 0.09200 0.64000 1.00000 0.05000 H 0
H12 0.37500 0.08300 0.10500 1.00000 0.05000 H 0
H13 0.08500 0.41800 0.16400 1.00000 0.05000 H 0
H14 0.22400 0.41400 0.50000 1.00000 0.05000 H 0
H15 0.31600 0.40300 0.81800 1.00000 0.05000 H 0
H16 0.43100 0.40600 0.28700 1.00000 0.05000 H 0
H17 0.03000 0.40900 0.80000 1.00000 0.05000 H 0
H181 0.02500 0.19900 0.12800 1.00000 0.05000 H 0
H186 0.09700 0.18000 0.00300 1.00000 0.05000 H 0
H192 0.35500 0.18900 0.30200 1.00000 0.05000 H 0
H193 0.44200 0.20400 0.24300 1.00000 0.05000 H 0
H204 0.03200 0.29800 0.79200 1.00000 0.05000 H 0
H205 0.08400 0.31600 0.97000 1.00000 0.05000 H 0
H214 0.40400 0.29200 0.68700 1.00000 0.05000 H 0
H214* 0.30300 0.28200 0.68500 1.00000 0.05000 H 0

loop_
_cod_changelog_entry_id
_cod_changelog_entry_author
_cod_changelog_entry_date
_cod_changelog_entry_text
1
;cod-tools version 3.8.0
Id: cif_guess_AMCSD_atom_types 9581 2023-05-17 12:35:41Z saulius
;
2023-05-18T08:42:13+03:00
;Derived atom types and hydrogen counts
from atom names that follow the AMCSD naming convention
(Wat == water, O-H == hydroxyl).
;
2
;cod-tools version 3.10.1
Id: cif_fix_AMCSD_aniso_labels 10200 2024-08-01 14:09:44Z saulius
;
2024-08-02T12:21:07+03:00
;Changed the following '_atom_site_aniso_label' values:
'Oh5' -> 'O-h5'
'Oh6' -> 'O-h6'
'Oh7' -> 'O-h7'
'Oh8' -> 'O-h8'
'Oh9' -> 'O-h9'
'Oh10' -> 'O-h10'
'Oh11' -> 'O-h11'
'Oh12' -> 'O-h12'
'Oh13' -> 'O-h13'
'Oh14' -> 'O-h14'
'Oh15' -> 'O-h15'
'Oh16' -> 'O-h16'
'Oh17' -> 'O-h17'
;

loop_
_cod_related_entry_id
_cod_related_entry_database
_cod_related_entry_code
1 AMCSD 0009711
